data_7004755
loop_
_publ_author_name
'Zobi, Fabio'
'Spingler, Bernhard'
'Alberto, Roger'

_publ_section_title
;
 Ligand-mediated decarbonylation as an efficient synthetic method to
 Re(i) and Re(ii) dicarbonyl complexes
;
_journal_issue 39
_journal_name_full 'Dalton Transactions'
_journal_page_first 5287
_journal_page_last 5289
_journal_paper_doi 10.1039/b811766g
_journal_year 2008
_chemical_formula_sum 'C9 H16 Br2 N3 O4 Re'
_chemical_formula_weight 576.27
_chemical_name_systematic
;
?
;
_space_group_IT_number 14
_symmetry_cell_setting monoclinic
_symmetry_space_group_name_Hall '-P 2ybc'
_symmetry_space_group_name_H-M 'P 1 21/c 1'
_atom_sites_solution_hydrogens geom
_atom_sites_solution_primary direct
_atom_sites_solution_secondary difmap
_audit_creation_method SHELXL-97
_cell_angle_alpha 90.00
_cell_angle_beta 90.936(5)
_cell_angle_gamma 90.00
_cell_formula_units_Z 4
_cell_length_a 8.2862(6)
_cell_length_b 14.8528(8)
_cell_length_c 11.8676(6)
_cell_measurement_reflns_used 7356
_cell_measurement_temperature 183(2)
_cell_measurement_theta_max 32.6725
_cell_measurement_theta_min 2.4559
_cell_volume 1460.39(15)
_computing_cell_refinement 'CrysAlis RED (Oxford, 2007)'
_computing_data_collection 'CrysAlis RED (Oxford, 2007)'
_computing_data_reduction 'CrysAlis RED (Oxford, 2007)'
_computing_molecular_graphics 'ORTEP-3 (Farrugia, 1997)'
_computing_publication_material 'SHELXL-97 (Sheldrick, 2008)'
_computing_structure_refinement 'SHELXL-97 (Sheldrick, 2008)'
_computing_structure_solution 'SHELXS-97 (Sheldrick, 1990)'
_diffrn_ambient_temperature 183(2)
_diffrn_detector_area_resol_mean 10.4498
_diffrn_measured_fraction_theta_full 1.000
_diffrn_measured_fraction_theta_max 1.000
_diffrn_measurement_device_type 'Xcalibur Ruby'
_diffrn_measurement_method '/o oscillation scan'
_diffrn_radiation_monochromator graphite
_diffrn_radiation_source 'Enhance (Mo) X-ray Source'
_diffrn_radiation_type MoK\a
_diffrn_radiation_wavelength 0.7107
_diffrn_reflns_av_R_equivalents 0.0000
_diffrn_reflns_av_sigmaI/netI 0.2155
_diffrn_reflns_limit_h_max 11
_diffrn_reflns_limit_h_min -11
_diffrn_reflns_limit_k_max 21
_diffrn_reflns_limit_k_min -21
_diffrn_reflns_limit_l_max 16
_diffrn_reflns_limit_l_min -16
_diffrn_reflns_number 6291
_diffrn_reflns_theta_full 30.51
_diffrn_reflns_theta_max 30.51
_diffrn_reflns_theta_min 2.46
_exptl_absorpt_coefficient_mu 13.805
_exptl_absorpt_correction_T_max 0.50000
_exptl_absorpt_correction_T_min 0.22595
_exptl_absorpt_correction_type multi-scan
_exptl_crystal_colour yellow
_exptl_crystal_density_diffrn 2.621
_exptl_crystal_density_method 'not measured'
_exptl_crystal_description block
_exptl_crystal_F_000 1072
_exptl_crystal_size_max 0.10
_exptl_crystal_size_mid 0.06
_exptl_crystal_size_min 0.05
_refine_diff_density_max 2.780
_refine_diff_density_min -2.565
_refine_diff_density_rms 0.401
_refine_ls_extinction_method none
_refine_ls_goodness_of_fit_ref 0.755
_refine_ls_hydrogen_treatment constr
_refine_ls_matrix_type full
_refine_ls_number_parameters 175
_refine_ls_number_reflns 6291
_refine_ls_number_restraints 90
_refine_ls_restrained_S_all 0.751
_refine_ls_R_factor_all 0.1007
_refine_ls_R_factor_gt 0.0541
_refine_ls_shift/su_max 0.001
_refine_ls_shift/su_mean 0.000
_refine_ls_structure_factor_coef Fsqd
_refine_ls_weighting_details 'calc w=1/[\s^2^(Fo^2^)+(0.0385P)^2^+0.0000P] where P=(Fo^2^+2Fc^2^)/3'
_refine_ls_weighting_scheme calc
_refine_ls_wR_factor_gt 0.1323
_refine_ls_wR_factor_ref 0.1426
_reflns_number_gt 3111
_reflns_number_total 6291
_reflns_threshold_expression >2sigma(I)
_cod_data_source_file b811766g.txt
_cod_data_source_block fz011107
_cod_original_sg_symbol_H-M P21/c
_cod_database_code 7004755

loop_
_symmetry_equiv_pos_as_xyz
'x, y, z'
'-x, y+1/2, -z+1/2'
'-x, -y, -z'
'x, -y-1/2, z-1/2'

loop_
_atom_site_label
_atom_site_type_symbol
_atom_site_fract_x
_atom_site_fract_y
_atom_site_fract_z
_atom_site_U_iso_or_equiv
_atom_site_adp_type
_atom_site_occupancy
_atom_site_symmetry_multiplicity
_atom_site_calc_flag
_atom_site_refinement_flags
_atom_site_disorder_assembly
_atom_site_disorder_group
Re1 Re 0.75251(7) 0.86348(2) 0.16889(3) 0.01587(10) Uani 1 1 d . . .
Br1 Br 0.7544(2) 0.69593(7) 0.21967(10) 0.0268(2) Uani 1 1 d . . .
Br2 Br 0.74178(19) 1.22009(8) -0.25610(9) 0.0267(2) Uani 1 1 d . . .
C1 C 0.762(2) 0.9654(8) 0.0655(10) 0.031(3) Uani 1 1 d . . .
C2 C 0.9189(16) 0.8292(10) 0.0616(10) 0.024(3) Uani 1 1 d . . .
C3 C 0.5750(18) 0.8353(10) 0.0644(9) 0.025(3) Uani 1 1 d . . .
C11 C 0.8907(16) 1.0471(10) 0.2302(10) 0.0288(19) Uani 1 1 d U . .
H11A H 0.8578 1.0836 0.2958 0.035 Uiso 1 1 calc R . .
H11B H 0.9406 1.0882 0.1751 0.035 Uiso 1 1 calc R . .
C12 C 1.0153(15) 0.9784(9) 0.2689(10) 0.0266(19) Uani 1 1 d U . .
H12A H 1.0798 1.0025 0.3331 0.032 Uiso 1 1 calc R . .
H12B H 1.0894 0.9642 0.2068 0.032 Uiso 1 1 calc R . .
C13 C 0.8525(14) 0.9083(9) 0.4154(9) 0.0237(18) Uani 1 1 d U . .
H13A H 0.9221 0.8822 0.4757 0.028 Uiso 1 1 calc R . .
H13B H 0.8393 0.9734 0.4303 0.028 Uiso 1 1 calc R . .
C14 C 0.6962(14) 0.8637(8) 0.4123(9) 0.0238(18) Uani 1 1 d U . .
H14A H 0.6365 0.8796 0.4811 0.029 Uiso 1 1 calc R . .
H14B H 0.7128 0.7977 0.4123 0.029 Uiso 1 1 calc R . .
C15 C 0.5400(15) 0.9884(9) 0.3130(10) 0.0261(19) Uani 1 1 d U . .
H15A H 0.4215 0.9906 0.3218 0.031 Uiso 1 1 calc R . .
H15B H 0.5907 1.0188 0.3789 0.031 Uiso 1 1 calc R . .
C16 C 0.5844(15) 1.0363(10) 0.2087(9) 0.0256(19) Uani 1 1 d U . .
H16B H 0.5071 1.0215 0.1469 0.031 Uiso 1 1 calc R . .
H16A H 0.5825 1.1022 0.2210 0.031 Uiso 1 1 calc R . .
N1 N 0.7489(17) 1.0066(5) 0.1792(8) 0.0227(18) Uani 1 1 d . . .
N2 N 0.9252(13) 0.8941(7) 0.3046(8) 0.019(2) Uani 1 1 d . . .
H2A H 0.9985 0.8469 0.3104 0.022 Uiso 1 1 calc R . .
N3 N 0.5956(14) 0.8899(7) 0.3093(7) 0.019(2) Uani 1 1 d . . .
H3A H 0.5057 0.8525 0.3041 0.022 Uiso 1 1 calc R . .
O1 O 0.7758(16) 1.0026(6) -0.0300(7) 0.040(3) Uani 1 1 d . . .
O2 O 1.0099(14) 0.8043(9) -0.0013(8) 0.039(3) Uani 1 1 d . . .
O3 O 0.4707(12) 0.8202(8) 0.0024(7) 0.030(2) Uani 1 1 d . . .
O4 O 1.2583(19) 0.6393(5) 0.0199(7) 0.042(2) Uani 1 1 d . . .

loop_
_atom_site_aniso_label
_atom_site_aniso_U_11
_atom_site_aniso_U_22
_atom_site_aniso_U_33
_atom_site_aniso_U_23
_atom_site_aniso_U_13
_atom_site_aniso_U_12
Re1 0.02126(17) 0.01215(15) 0.01427(15) -0.00089(17) 0.00231(13) -0.0002(3)
Br1 0.0335(5) 0.0159(4) 0.0310(5) 0.0007(4) 0.0008(5) 0.0007(8)
Br2 0.0234(5) 0.0289(5) 0.0279(5) -0.0015(4) 0.0025(5) 0.0002(7)
C1 0.031(6) 0.030(6) 0.031(5) 0.003(5) 0.003(5) -0.002(8)
C2 0.027(7) 0.019(7) 0.025(5) -0.001(5) -0.002(5) -0.001(6)
C3 0.040(8) 0.013(6) 0.023(5) -0.001(4) 0.012(5) -0.004(6)
C11 0.030(4) 0.027(4) 0.030(4) 0.003(4) 0.005(3) 0.003(4)
C12 0.029(4) 0.020(4) 0.031(4) 0.001(3) 0.001(3) -0.004(4)
C13 0.023(4) 0.024(4) 0.025(3) 0.005(3) 0.006(3) 0.006(4)
C14 0.033(4) 0.014(4) 0.024(3) 0.002(3) -0.001(3) 0.008(4)
C15 0.027(4) 0.020(4) 0.032(4) -0.001(4) -0.001(3) 0.004(4)
C16 0.027(4) 0.023(4) 0.027(3) 0.003(3) 0.003(3) 0.006(4)
N1 0.020(4) 0.009(3) 0.039(5) 0.006(4) -0.003(5) 0.003(6)
N2 0.025(5) 0.006(5) 0.025(4) 0.001(4) 0.004(4) 0.003(4)
N3 0.031(6) 0.008(5) 0.017(4) 0.002(3) 0.005(4) -0.002(4)
O1 0.074(8) 0.019(4) 0.027(4) 0.015(3) 0.007(5) 0.001(6)
O2 0.050(6) 0.040(7) 0.027(4) -0.007(4) 0.019(4) 0.005(6)
O3 0.030(5) 0.034(6) 0.025(4) -0.001(4) -0.010(4) -0.001(5)
O4 0.077(7) 0.017(3) 0.032(4) 0.007(4) 0.008(5) -0.002(8)

loop_
_atom_type_symbol
_atom_type_description
_atom_type_scat_dispersion_real
_atom_type_scat_dispersion_imag
_atom_type_scat_source
C C 0.0033 0.0016 'International Tables Vol C Tables 4.2.6.8 and 6.1.1.4'
H H 0.0000 0.0000 'International Tables Vol C Tables 4.2.6.8 and 6.1.1.4'
N N 0.0061 0.0033 'International Tables Vol C Tables 4.2.6.8 and 6.1.1.4'
O O 0.0106 0.0060 'International Tables Vol C Tables 4.2.6.8 and 6.1.1.4'
Br Br -0.2901 2.4595 'International Tables Vol C Tables 4.2.6.8 and 6.1.1.4'
Re Re -1.0185 7.2310 'International Tables Vol C Tables 4.2.6.8 and 6.1.1.4'

loop_
_geom_angle_atom_site_label_1
_geom_angle_atom_site_label_2
_geom_angle_atom_site_label_3
_geom_angle
_geom_angle_site_symmetry_1
_geom_angle_site_symmetry_3
_geom_angle_publ_flag
C1 Re1 C3 78.8(6) . . ?
C1 Re1 C2 75.9(6) . . ?
C3 Re1 C2 93.6(4) . . ?
C1 Re1 N1 42.4(4) . . ?
C3 Re1 N1 103.8(5) . . ?
C2 Re1 N1 107.9(6) . . ?
C1 Re1 N3 112.0(5) . . ?
C3 Re1 N3 94.1(4) . . ?
C2 Re1 N3 169.9(5) . . ?
N1 Re1 N3 76.5(4) . . ?
C1 Re1 N2 105.6(5) . . ?
C3 Re1 N2 171.8(4) . . ?
C2 Re1 N2 94.2(4) . . ?
N1 Re1 N2 76.1(4) . . ?
N3 Re1 N2 77.8(3) . . ?
C1 Re1 Br1 154.4(4) . . ?
C3 Re1 Br1 86.7(4) . . ?
C2 Re1 Br1 84.2(4) . . ?
N1 Re1 Br1 163.1(3) . . ?
N3 Re1 Br1 89.8(3) . . ?
N2 Re1 Br1 91.6(3) . . ?
O1 C1 N1 129.9(10) . . ?
O1 C1 Re1 154.9(10) . . ?
N1 C1 Re1 75.2(6) . . ?
O2 C2 Re1 175.6(14) . . ?
O3 C3 Re1 178.8(13) . . ?
N1 C11 C12 113.1(11) . . ?
N1 C11 H11A 109.0 . . ?
C12 C11 H11A 109.0 . . ?
N1 C11 H11B 109.0 . . ?
C12 C11 H11B 109.0 . . ?
H11A C11 H11B 107.8 . . ?
C11 C12 N2 107.6(10) . . ?
C11 C12 H12A 110.2 . . ?
N2 C12 H12A 110.2 . . ?
C11 C12 H12B 110.2 . . ?
N2 C12 H12B 110.2 . . ?
H12A C12 H12B 108.5 . . ?
C14 C13 N2 106.8(10) . . ?
C14 C13 H13A 110.4 . . ?
N2 C13 H13A 110.4 . . ?
C14 C13 H13B 110.4 . . ?
N2 C13 H13B 110.4 . . ?
H13A C13 H13B 108.6 . . ?
C13 C14 N3 112.4(9) . . ?
C13 C14 H14A 109.1 . . ?
N3 C14 H14A 109.1 . . ?
C13 C14 H14B 109.1 . . ?
N3 C14 H14B 109.1 . . ?
H14A C14 H14B 107.9 . . ?
C16 C15 N3 110.8(10) . . ?
C16 C15 H15A 109.5 . . ?
N3 C15 H15A 109.5 . . ?
C16 C15 H15B 109.5 . . ?
N3 C15 H15B 109.5 . . ?
H15A C15 H15B 108.1 . . ?
N1 C16 C15 107.3(10) . . ?
N1 C16 H16B 110.3 . . ?
C15 C16 H16B 110.3 . . ?
N1 C16 H16A 110.3 . . ?
C15 C16 H16A 110.3 . . ?
H16B C16 H16A 108.5 . . ?
C11 N1 C16 121.5(9) . . ?
C11 N1 C1 118.7(12) . . ?
C16 N1 C1 114.7(12) . . ?
C11 N1 Re1 115.3(9) . . ?
C16 N1 Re1 108.9(8) . . ?
C1 N1 Re1 62.4(5) . . ?
C13 N2 C12 109.9(10) . . ?
C13 N2 Re1 114.6(8) . . ?
C12 N2 Re1 106.6(7) . . ?
C13 N2 H2A 108.5 . . ?
C12 N2 H2A 108.5 . . ?
Re1 N2 H2A 108.5 . . ?
C14 N3 C15 112.5(9) . . ?
C14 N3 Re1 104.1(7) . . ?
C15 N3 Re1 112.3(7) . . ?
C14 N3 H3A 109.3 . . ?
C15 N3 H3A 109.3 . . ?
Re1 N3 H3A 109.3 . . ?

loop_
_geom_bond_atom_site_label_1
_geom_bond_atom_site_label_2
_geom_bond_distance
_geom_bond_site_symmetry_2
_geom_bond_publ_flag
Re1 C1 1.951(12) . ?
Re1 C3 1.953(15) . ?
Re1 C2 1.960(13) . ?
Re1 N1 2.129(8) . ?
Re1 N3 2.166(10) . ?
Re1 N2 2.184(11) . ?
Re1 Br1 2.5605(10) . ?
C1 O1 1.268(14) . ?
C1 N1 1.486(14) . ?
C2 O2 1.131(16) . ?
C3 O3 1.148(16) . ?
C11 N1 1.445(19) . ?
C11 C12 1.518(18) . ?
C11 H11A 0.9900 . ?
C11 H11B 0.9900 . ?
C12 N2 1.522(16) . ?
C12 H12A 0.9900 . ?
C12 H12B 0.9900 . ?
C13 C14 1.454(16) . ?
C13 N2 1.471(14) . ?
C13 H13A 0.9900 . ?
C13 H13B 0.9900 . ?
C14 N3 1.519(15) . ?
C14 H14A 0.9900 . ?
C14 H14B 0.9900 . ?
C15 C16 1.480(17) . ?
C15 N3 1.535(16) . ?
C15 H15A 0.9900 . ?
C15 H15B 0.9900 . ?
C16 N1 1.480(18) . ?
C16 H16B 0.9900 . ?
C16 H16A 0.9900 . ?
N2 H2A 0.9300 . ?
N3 H3A 0.9300 . ?

loop_
_geom_torsion_atom_site_label_1
_geom_torsion_atom_site_label_2
_geom_torsion_atom_site_label_3
_geom_torsion_atom_site_label_4
_geom_torsion
_geom_torsion_site_symmetry_1
_geom_torsion_site_symmetry_2
_geom_torsion_site_symmetry_3
_geom_torsion_site_symmetry_4
_geom_torsion_publ_flag
C3 Re1 C1 O1 -58(3) . . . . ?
C2 Re1 C1 O1 38(3) . . . . ?
N1 Re1 C1 O1 176(4) . . . . ?
N3 Re1 C1 O1 -148(3) . . . . ?
N2 Re1 C1 O1 129(3) . . . . ?
Br1 Re1 C1 O1 -2(4) . . . . ?
C3 Re1 C1 N1 125.4(9) . . . . ?
C2 Re1 C1 N1 -138.0(10) . . . . ?
N3 Re1 C1 N1 35.4(10) . . . . ?
N2 Re1 C1 N1 -47.5(9) . . . . ?
Br1 Re1 C1 N1 -178.1(7) . . . . ?
C1 Re1 C2 O2 -129(15) . . . . ?
C3 Re1 C2 O2 -52(15) . . . . ?
N1 Re1 C2 O2 -157(15) . . . . ?
N3 Re1 C2 O2 88(15) . . . . ?
N2 Re1 C2 O2 126(15) . . . . ?
Br1 Re1 C2 O2 35(15) . . . . ?
C1 Re1 C3 O3 -18(53) . . . . ?
C2 Re1 C3 O3 -93(53) . . . . ?
N1 Re1 C3 O3 16(53) . . . . ?
N3 Re1 C3 O3 93(53) . . . . ?
N2 Re1 C3 O3 105(52) . . . . ?
Br1 Re1 C3 O3 -177(100) . . . . ?
N1 C11 C12 N2 -31.9(13) . . . . ?
N2 C13 C14 N3 -50.2(12) . . . . ?
N3 C15 C16 N1 -40.9(14) . . . . ?
C12 C11 N1 C16 134.4(10) . . . . ?
C12 C11 N1 C1 -72.0(13) . . . . ?
C12 C11 N1 Re1 -1.0(12) . . . . ?
C15 C16 N1 C11 -83.3(12) . . . . ?
C15 C16 N1 C1 122.1(10) . . . . ?
C15 C16 N1 Re1 54.5(11) . . . . ?
O1 C1 N1 C11 -73(2) . . . . ?
Re1 C1 N1 C11 105.3(9) . . . . ?
O1 C1 N1 C16 83(2) . . . . ?
Re1 C1 N1 C16 -99.3(9) . . . . ?
O1 C1 N1 Re1 -178(2) . . . . ?
C1 Re1 N1 C11 -110.6(13) . . . . ?
C3 Re1 N1 C11 -166.1(8) . . . . ?
C2 Re1 N1 C11 -67.7(9) . . . . ?
N3 Re1 N1 C11 102.9(8) . . . . ?
N2 Re1 N1 C11 22.3(8) . . . . ?
Br1 Re1 N1 C11 66.5(17) . . . . ?
C1 Re1 N1 C16 108.6(12) . . . . ?
C3 Re1 N1 C16 53.2(8) . . . . ?
C2 Re1 N1 C16 151.6(7) . . . . ?
N3 Re1 N1 C16 -37.8(7) . . . . ?
N2 Re1 N1 C16 -118.4(8) . . . . ?
Br1 Re1 N1 C16 -74.2(16) . . . . ?
C3 Re1 N1 C1 -55.5(10) . . . . ?
C2 Re1 N1 C1 43.0(10) . . . . ?
N3 Re1 N1 C1 -146.5(10) . . . . ?
N2 Re1 N1 C1 133.0(10) . . . . ?
Br1 Re1 N1 C1 177.1(11) . . . . ?
C14 C13 N2 C12 142.1(10) . . . . ?
C14 C13 N2 Re1 22.1(11) . . . . ?
C11 C12 N2 C13 -76.1(12) . . . . ?
C11 C12 N2 Re1 48.6(10) . . . . ?
C1 Re1 N2 C13 114.3(9) . . . . ?
C3 Re1 N2 C13 -7(4) . . . . ?
C2 Re1 N2 C13 -169.1(9) . . . . ?
N1 Re1 N2 C13 83.5(9) . . . . ?
N3 Re1 N2 C13 4.6(7) . . . . ?
Br1 Re1 N2 C13 -84.8(8) . . . . ?
C1 Re1 N2 C12 -7.5(9) . . . . ?
C3 Re1 N2 C12 -129(3) . . . . ?
C2 Re1 N2 C12 69.0(8) . . . . ?
N1 Re1 N2 C12 -38.4(7) . . . . ?
N3 Re1 N2 C12 -117.2(8) . . . . ?
Br1 Re1 N2 C12 153.3(7) . . . . ?
C13 C14 N3 C15 -68.5(12) . . . . ?
C13 C14 N3 Re1 53.2(10) . . . . ?
C16 C15 N3 C14 127.0(10) . . . . ?
C16 C15 N3 Re1 9.9(13) . . . . ?
C1 Re1 N3 C14 -130.6(8) . . . . ?
C3 Re1 N3 C14 149.8(8) . . . . ?
C2 Re1 N3 C14 10(3) . . . . ?
N1 Re1 N3 C14 -106.9(8) . . . . ?
N2 Re1 N3 C14 -28.5(6) . . . . ?
Br1 Re1 N3 C14 63.1(7) . . . . ?
C1 Re1 N3 C15 -8.7(10) . . . . ?
C3 Re1 N3 C15 -88.2(9) . . . . ?
C2 Re1 N3 C15 132(3) . . . . ?
N1 Re1 N3 C15 15.0(8) . . . . ?
N2 Re1 N3 C15 93.4(9) . . . . ?
Br1 Re1 N3 C15 -174.9(8) . . . . ?
